data_7205797
loop_
_publ_author_name
'Xu, Jing'
'Su, Weiping'
'Hong, Maochun'

_publ_section_title
;
 3D lanthanide--transition-metal--organic frameworks constructed from
 tetranuclear {Ln4} SBUs and Cu centres with fsc net
;
_journal_issue 12
_journal_name_full CrystEngComm
_journal_page_first 3998
_journal_paper_doi 10.1039/c0ce00800a
_journal_volume 13
_journal_year 2011
_chemical_formula_sum 'C20 H16 Cu0.5 Gd2 N3 O17 S'
_chemical_formula_weight 948.69
_chemical_name_systematic
;
?
;
_space_group_IT_number 2
_symmetry_cell_setting triclinic
_symmetry_space_group_name_Hall '-P 1'
_symmetry_space_group_name_H-M 'P -1'
_atom_sites_solution_hydrogens geom
_atom_sites_solution_primary direct
_atom_sites_solution_secondary difmap
_audit_creation_method SHELXL-97
_cell_angle_alpha 88.649(7)
_cell_angle_beta 66.992(5)
_cell_angle_gamma 80.223(5)
_cell_formula_units_Z 2
_cell_length_a 10.426
_cell_length_b 10.8303(3)
_cell_length_c 12.97990(10)
_cell_measurement_reflns_used 3383
_cell_measurement_temperature 293(2)
_cell_measurement_theta_max 27.4797
_cell_measurement_theta_min 2.1551
_cell_volume 1327.98(7)
_computing_cell_refinement 'CrystalClear (Rigaku Corp., 2000)'
_computing_data_collection 'CrystalClear (Rigaku Corp., 2000)'
_computing_data_reduction 'CrystalClear (Rigaku Corp., 2000)'
_computing_molecular_graphics SHELXTL
_computing_publication_material SHELXTL
_computing_structure_refinement 'SHELXL-97 (Sheldrick, 1997)'
_computing_structure_solution 'SHELXS-97 (Sheldrick, 1990)'
_diffrn_ambient_temperature 293(2)
_diffrn_measured_fraction_theta_full 0.963
_diffrn_measured_fraction_theta_max 0.963
_diffrn_measurement_device_type 'SCXmini CCD'
_diffrn_measurement_method CCD_Profile_fitting
_diffrn_radiation_monochromator graphite
_diffrn_radiation_source 'fine-focus sealed tube'
_diffrn_radiation_type MoK\a
_diffrn_radiation_wavelength 0.71073
_diffrn_reflns_av_R_equivalents 0.0404
_diffrn_reflns_av_sigmaI/netI 0.0690
_diffrn_reflns_limit_h_max 13
_diffrn_reflns_limit_h_min -11
_diffrn_reflns_limit_k_max 14
_diffrn_reflns_limit_k_min -14
_diffrn_reflns_limit_l_max 16
_diffrn_reflns_limit_l_min -16
_diffrn_reflns_number 10533
_diffrn_reflns_theta_full 27.48
_diffrn_reflns_theta_max 27.48
_diffrn_reflns_theta_min 2.16
_diffrn_standards_decay_% none
_diffrn_standards_interval_count none
_diffrn_standards_interval_time none
_diffrn_standards_number none
_exptl_absorpt_coefficient_mu 5.508
_exptl_absorpt_correction_T_max 0.644
_exptl_absorpt_correction_T_min 0.522
_exptl_absorpt_correction_type multi-scan
_exptl_absorpt_process_details 'SADABS (Sheldrick, 1996)'
_exptl_crystal_colour Light-blue
_exptl_crystal_density_diffrn 2.372
_exptl_crystal_density_method 'not measured'
_exptl_crystal_description Prism
_exptl_crystal_F_000 903
_exptl_crystal_size_max 0.1200
_exptl_crystal_size_mid 0.1000
_exptl_crystal_size_min 0.0800
_refine_diff_density_max 5.856
_refine_diff_density_min -1.771
_refine_diff_density_rms 0.330
_refine_ls_extinction_coef 0.0097(6)
_refine_ls_extinction_expression Fc^*^=kFc[1+0.001xFc^2^\l^3^/sin(2\q)]^-1/4^
_refine_ls_extinction_method SHELXL
_refine_ls_goodness_of_fit_ref 1.098
_refine_ls_hydrogen_treatment constr
_refine_ls_matrix_type full
_refine_ls_number_parameters 395
_refine_ls_number_reflns 5861
_refine_ls_number_restraints 0
_refine_ls_restrained_S_all 1.098
_refine_ls_R_factor_all 0.0617
_refine_ls_R_factor_gt 0.0543
_refine_ls_shift/su_max 0.001
_refine_ls_shift/su_mean 0.000
_refine_ls_structure_factor_coef Fsqd
_refine_ls_weighting_details 'calc w=1/[\s^2^(Fo^2^)+(0.0674P)^2^+7.4739P] where P=(Fo^2^+2Fc^2^)/3'
_refine_ls_weighting_scheme calc
_refine_ls_wR_factor_gt 0.1385
_refine_ls_wR_factor_ref 0.1509
_reflns_number_gt 5193
_reflns_number_total 5861
_reflns_threshold_expression >2sigma(I)
_cod_data_source_file c0ce00800a.txt
_cod_data_source_block 1c_778326
_cod_depositor_comments
;
The following automatic conversions were performed:
'_symmetry_cell_setting' value 'Triclinic' changed to 'triclinic'
according to '/home/saulius/struct/CIF-dictionaries/cif_core.dic'
dictionary named 'cif_core.dic' version 2.4.1 from
2010-06-29.

'_exptl_absorpt_correction_type' value 'Multi-scan' changed
to 'multi-scan' according to
'/home/saulius/struct/CIF-dictionaries/cif_core.dic' dictionary named
'cif_core.dic' version 2.4.1 from 2010-06-29.

Automatic conversion script
Id: cif_fix_enum 1555 2011-01-17 13:19:09Z saulius 
;
_cod_original_cell_volume 1328.03(4)
_cod_original_sg_symbol_H-M P-1
_cod_original_formula_sum 'C20 H16 Cu0.50 Gd2 N3 O17 S'
_cod_database_code 7205797

loop_
_symmetry_equiv_pos_as_xyz
'x, y, z'
'-x, -y, -z'

loop_
_atom_site_label
_atom_site_type_symbol
_atom_site_fract_x
_atom_site_fract_y
_atom_site_fract_z
_atom_site_U_iso_or_equiv
_atom_site_adp_type
_atom_site_occupancy
_atom_site_symmetry_multiplicity
_atom_site_calc_flag
_atom_site_refinement_flags
_atom_site_disorder_assembly
_atom_site_disorder_group
Gd1 Gd 0.98487(4) 1.11307(3) 0.13122(3) 0.02220(16) Uani 1 1 d . . .
Gd2 Gd 0.60134(4) 0.90139(4) 0.18916(3) 0.02480(16) Uani 1 1 d . . .
Cu Cu 0.5000 0.5000 0.5000 0.0470(5) Uani 1 2 d S . .
S S 0.7526(2) 1.15943(18) 0.03205(17) 0.0257(4) Uani 1 1 d . . .
O1 O 0.8602(7) 1.2203(5) 0.3098(5) 0.0323(14) Uani 1 1 d . . .
O2 O 0.7585(9) 1.3972(7) 0.4165(6) 0.058(2) Uani 1 1 d . . .
O3 O 1.1601(6) 1.1855(5) -0.0352(5) 0.0271(12) Uani 1 1 d . . .
O4 O 1.2837(7) 1.3298(6) -0.1290(5) 0.0404(16) Uani 1 1 d . . .
O5 O 1.2047(6) 1.0984(6) 0.1589(5) 0.0321(13) Uani 1 1 d . . .
O6 O 1.3664(6) 0.9984(6) 0.2185(5) 0.0351(14) Uani 1 1 d . . .
O7 O 0.7990(6) 0.9850(5) 0.2193(5) 0.0259(12) Uani 1 1 d . . .
O8 O 0.7230(7) 0.8228(6) 0.3157(6) 0.0415(16) Uani 1 1 d . . .
O9 O 0.8929(6) 1.0716(5) -0.0166(5) 0.0297(13) Uani 1 1 d . . .
O10 O 0.7694(6) 1.2359(5) 0.1165(5) 0.0304(13) Uani 1 1 d . . .
O11 O 0.6411(7) 1.0823(5) 0.0859(5) 0.0329(13) Uani 1 1 d . . .
O12 O 0.7222(7) 1.2309(6) -0.0524(6) 0.0404(15) Uani 1 1 d . . .
O13 O 0.4916(8) 1.0297(7) 0.3613(6) 0.0489(19) Uani 1 1 d . . .
H13A H 0.4631 1.0148 0.3105 0.059 Uiso 1 1 d R . .
H13B H 0.4244 1.0776 0.4117 0.059 Uiso 1 1 d R . .
O14 O 0.5639(7) 0.8461(6) 0.0239(5) 0.0387(15) Uani 1 1 d . . .
H14A H 0.6401 0.8141 -0.0297 0.046 Uiso 1 1 d R . .
H14B H 0.4953 0.8363 0.0068 0.046 Uiso 1 1 d R . .
O15 O 0.4615(7) 0.7597(6) 0.2931(6) 0.0408(15) Uani 1 1 d . . .
O16 O 0.5174(8) 0.6553(6) 0.4237(6) 0.0428(16) Uani 1 1 d . . .
O17 O 0.6388(9) 1.1195(6) 0.4603(6) 0.0501(19) Uani 1 1 d . . .
H17B H 0.6021 1.1931 0.4894 0.060 Uiso 1 1 d R . .
H17C H 0.7169 1.1239 0.4062 0.060 Uiso 1 1 d R . .
N1 N 1.0164(8) 1.3356(6) 0.1402(6) 0.0266(14) Uani 1 1 d . . .
N2 N 1.0207(7) 0.9597(6) 0.2716(5) 0.0244(14) Uani 1 1 d . . .
N3 N 0.4557(10) 0.4483(7) 0.3721(8) 0.046(2) Uani 1 1 d . . .
C1 C 0.9381(11) 1.4079(8) 0.2355(7) 0.035(2) Uani 1 1 d . . .
C2 C 0.9465(12) 1.5317(9) 0.2441(9) 0.047(3) Uani 1 1 d . . .
H2A H 0.8881 1.5806 0.3086 0.057 Uiso 1 1 calc R . .
C3 C 1.0442(13) 1.5828(9) 0.1543(9) 0.049(3) Uani 1 1 d . . .
H3A H 1.0529 1.6664 0.1589 0.059 Uiso 1 1 calc R . .
C4 C 1.1277(11) 1.5098(9) 0.0591(8) 0.038(2) Uani 1 1 d . . .
H4A H 1.1960 1.5419 -0.0004 0.045 Uiso 1 1 calc R . .
C5 C 1.1081(9) 1.3869(8) 0.0536(7) 0.0286(17) Uani 1 1 d . . .
C6 C 0.8409(10) 1.3374(8) 0.3294(7) 0.0338(19) Uani 1 1 d . . .
C7 C 1.1888(9) 1.2991(7) -0.0442(7) 0.0262(16) Uani 1 1 d . . .
C8 C 1.1342(9) 0.9515(7) 0.2977(7) 0.0261(16) Uani 1 1 d . . .
C9 C 1.1489(11) 0.8823(9) 0.3860(8) 0.036(2) Uani 1 1 d . . .
H9A H 1.2279 0.8797 0.4033 0.043 Uiso 1 1 calc R . .
C10 C 1.0412(11) 0.8178(9) 0.4465(9) 0.042(2) Uani 1 1 d . . .
H10A H 1.0454 0.7730 0.5075 0.051 Uiso 1 1 calc R . .
C11 C 0.9277(10) 0.8198(10) 0.4166(8) 0.039(2) Uani 1 1 d . . .
H11A H 0.8574 0.7732 0.4546 0.046 Uiso 1 1 calc R . .
C12 C 0.9200(10) 0.8918(7) 0.3296(6) 0.0269(17) Uani 1 1 d . . .
C13 C 1.2454(9) 1.0208(7) 0.2205(7) 0.0268(17) Uani 1 1 d . . .
C14 C 0.8073(9) 0.8983(7) 0.2875(7) 0.0265(17) Uani 1 1 d . . .
C15 C 0.4525(11) 0.5412(9) 0.3034(8) 0.041(2) Uani 1 1 d . . .
C16 C 0.4199(15) 0.5344(11) 0.2104(10) 0.058(3) Uani 1 1 d . . .
H16A H 0.4162 0.6024 0.1659 0.069 Uiso 1 1 calc R . .
C17 C 0.3922(17) 0.4161(13) 0.1872(13) 0.073(4) Uani 1 1 d . . .
H17A H 0.3697 0.4049 0.1259 0.088 Uiso 1 1 calc R . .
C18 C 0.3988(16) 0.3176(11) 0.2561(11) 0.062(3) Uani 1 1 d . . .
H18A H 0.3831 0.2394 0.2406 0.074 Uiso 1 1 calc R . .
C19 C 0.4293(15) 0.3377(11) 0.3484(12) 0.064(3) Uani 1 1 d . . .
H19A H 0.4316 0.2722 0.3957 0.076 Uiso 1 1 calc R . .
C20 C 0.4794(11) 0.6620(9) 0.3401(7) 0.037(2) Uani 1 1 d . . .

loop_
_atom_site_aniso_label
_atom_site_aniso_U_11
_atom_site_aniso_U_22
_atom_site_aniso_U_33
_atom_site_aniso_U_23
_atom_site_aniso_U_13
_atom_site_aniso_U_12
Gd1 0.0219(3) 0.0221(2) 0.0246(2) 0.00191(15) -0.01120(18) -0.00412(15)
Gd2 0.0219(3) 0.0283(2) 0.0264(2) 0.00353(16) -0.01200(19) -0.00450(16)
Cu 0.0489(11) 0.0585(11) 0.0345(9) 0.0002(8) -0.0139(8) -0.0174(9)
S 0.0243(11) 0.0237(9) 0.0332(10) 0.0034(8) -0.0162(9) -0.0030(8)
O1 0.040(4) 0.027(3) 0.025(3) 0.000(2) -0.006(3) -0.009(3)
O2 0.063(5) 0.043(4) 0.044(4) -0.010(3) 0.005(4) -0.008(4)
O3 0.027(3) 0.026(3) 0.028(3) 0.001(2) -0.011(2) -0.002(2)
O4 0.037(4) 0.035(3) 0.038(4) 0.006(3) -0.002(3) -0.008(3)
O5 0.028(3) 0.033(3) 0.041(3) 0.009(3) -0.017(3) -0.012(3)
O6 0.020(3) 0.042(3) 0.046(4) 0.005(3) -0.017(3) -0.002(3)
O7 0.026(3) 0.030(3) 0.024(3) 0.005(2) -0.011(2) -0.007(2)
O8 0.043(4) 0.047(4) 0.052(4) 0.026(3) -0.032(3) -0.027(3)
O9 0.021(3) 0.032(3) 0.035(3) -0.002(2) -0.011(3) -0.002(2)
O10 0.027(3) 0.027(3) 0.039(3) -0.006(2) -0.017(3) 0.002(2)
O11 0.031(3) 0.029(3) 0.042(3) 0.007(3) -0.017(3) -0.009(3)
O12 0.041(4) 0.046(4) 0.043(4) 0.015(3) -0.027(3) -0.005(3)
O13 0.043(4) 0.060(5) 0.044(4) -0.019(3) -0.022(3) 0.005(4)
O14 0.029(4) 0.057(4) 0.034(3) -0.002(3) -0.018(3) -0.005(3)
O15 0.032(4) 0.037(3) 0.050(4) 0.005(3) -0.011(3) -0.010(3)
O16 0.054(5) 0.033(3) 0.042(4) 0.004(3) -0.019(3) -0.008(3)
O17 0.060(5) 0.041(4) 0.038(4) -0.006(3) -0.008(3) -0.007(3)
N1 0.029(4) 0.021(3) 0.031(4) -0.003(3) -0.015(3) 0.001(3)
N2 0.024(4) 0.026(3) 0.027(3) 0.003(3) -0.012(3) -0.007(3)
N3 0.053(6) 0.028(4) 0.055(5) 0.005(4) -0.022(4) -0.006(4)
C1 0.045(6) 0.031(4) 0.027(4) -0.005(3) -0.012(4) -0.005(4)
C2 0.055(7) 0.029(4) 0.046(6) -0.002(4) -0.009(5) -0.001(4)
C3 0.067(8) 0.026(4) 0.059(7) -0.004(4) -0.028(6) -0.013(5)
C4 0.034(5) 0.036(5) 0.040(5) 0.001(4) -0.009(4) -0.014(4)
C5 0.026(4) 0.029(4) 0.036(4) 0.004(3) -0.015(4) -0.008(3)
C6 0.033(5) 0.032(4) 0.033(5) 0.001(4) -0.010(4) -0.006(4)
C7 0.022(4) 0.029(4) 0.028(4) 0.006(3) -0.009(3) -0.005(3)
C8 0.024(4) 0.024(4) 0.030(4) -0.001(3) -0.013(3) 0.001(3)
C9 0.040(5) 0.041(5) 0.038(5) 0.015(4) -0.027(4) -0.010(4)
C10 0.044(6) 0.049(5) 0.047(5) 0.027(5) -0.029(5) -0.014(5)
C11 0.024(5) 0.059(6) 0.043(5) 0.020(4) -0.019(4) -0.020(4)
C12 0.038(5) 0.027(4) 0.018(4) 0.004(3) -0.013(3) -0.005(3)
C13 0.021(4) 0.030(4) 0.035(4) 0.002(3) -0.016(4) -0.007(3)
C14 0.029(5) 0.027(4) 0.028(4) 0.003(3) -0.014(4) -0.007(3)
C15 0.039(6) 0.040(5) 0.041(5) 0.001(4) -0.013(4) -0.008(4)
C16 0.080(9) 0.052(6) 0.051(7) 0.004(5) -0.034(6) -0.016(6)
C17 0.094(11) 0.064(8) 0.086(10) -0.009(7) -0.063(9) -0.010(8)
C18 0.090(10) 0.041(6) 0.070(8) 0.001(5) -0.047(8) -0.013(6)
C19 0.081(9) 0.039(6) 0.095(10) 0.009(6) -0.058(8) -0.015(6)
C20 0.036(5) 0.044(5) 0.028(4) 0.006(4) -0.011(4) 0.001(4)

loop_
_atom_type_symbol
_atom_type_description
_atom_type_scat_dispersion_real
_atom_type_scat_dispersion_imag
_atom_type_scat_source
C C 0.0033 0.0016 'International Tables Vol C Tables 4.2.6.8 and 6.1.1.4'
N N 0.0061 0.0033 'International Tables Vol C Tables 4.2.6.8 and 6.1.1.4'
O O 0.0106 0.0060 'International Tables Vol C Tables 4.2.6.8 and 6.1.1.4'
S S 0.1246 0.1234 'International Tables Vol C Tables 4.2.6.8 and 6.1.1.4'
Cu Cu 0.3201 1.2651 'International Tables Vol C Tables 4.2.6.8 and 6.1.1.4'
Gd Gd -0.1653 3.9035 'International Tables Vol C Tables 4.2.6.8 and 6.1.1.4'
H H 0.0000 0.0000 'International Tables Vol C Tables 4.2.6.8 and 6.1.1.4'

loop_
_geom_angle_atom_site_label_1
_geom_angle_atom_site_label_2
_geom_angle_atom_site_label_3
_geom_angle
_geom_angle_site_symmetry_1
_geom_angle_site_symmetry_3
_geom_angle_publ_flag
O9 Gd1 O1 151.7(2) 2_775 . ?
O9 Gd1 O5 82.7(2) 2_775 . ?
O1 Gd1 O5 89.5(2) . . ?
O9 Gd1 O3 75.40(19) 2_775 . ?
O1 Gd1 O3 127.66(19) . . ?
O5 Gd1 O3 71.53(19) . . ?
O9 Gd1 O7 83.6(2) 2_775 . ?
O1 Gd1 O7 79.22(19) . . ?
O5 Gd1 O7 126.37(19) . . ?
O3 Gd1 O7 150.62(18) . . ?
O9 Gd1 O10 120.80(19) 2_775 . ?
O1 Gd1 O10 76.2(2) . . ?
O5 Gd1 O10 151.82(19) . . ?
O3 Gd1 O10 98.0(2) . . ?
O7 Gd1 O10 75.21(19) . . ?
O9 Gd1 N1 137.7(2) 2_775 . ?
O1 Gd1 N1 64.6(2) . . ?
O5 Gd1 N1 75.6(2) . . ?
O3 Gd1 N1 63.5(2) . . ?
O7 Gd1 N1 138.2(2) . . ?
O10 Gd1 N1 76.3(2) . . ?
O9 Gd1 N2 77.8(2) 2_775 . ?
O1 Gd1 N2 74.4(2) . . ?
O5 Gd1 N2 63.1(2) . . ?
O3 Gd1 N2 129.5(2) . . ?
O7 Gd1 N2 63.3(2) . . ?
O10 Gd1 N2 132.5(2) . . ?
N1 Gd1 N2 121.0(2) . . ?
O9 Gd1 O9 65.8(2) 2_775 . ?
O1 Gd1 O9 128.8(2) . . ?
O5 Gd1 O9 141.3(2) . . ?
O3 Gd1 O9 78.81(19) . . ?
O7 Gd1 O9 73.88(18) . . ?
O10 Gd1 O9 55.36(18) . . ?
N1 Gd1 O9 112.7(2) . . ?
N2 Gd1 O9 126.0(2) . . ?
O9 Gd1 S 93.38(15) 2_775 . ?
O1 Gd1 S 100.77(17) . . ?
O5 Gd1 S 164.10(15) . . ?
O3 Gd1 S 92.56(14) . . ?
O7 Gd1 S 68.08(13) . . ?
O10 Gd1 S 27.44(13) . . ?
N1 Gd1 S 97.72(16) . . ?
N2 Gd1 S 131.22(16) . . ?
O9 Gd1 S 28.57(13) . . ?
O15 Gd2 O11 154.0(2) . . ?
O15 Gd2 O6 75.8(2) . 1_455 ?
O11 Gd2 O6 78.5(2) . 1_455 ?
O15 Gd2 O13 84.0(3) . . ?
O11 Gd2 O13 90.1(2) . . ?
O6 Gd2 O13 68.7(2) 1_455 . ?
O15 Gd2 O14 90.8(2) . . ?
O11 Gd2 O14 78.4(2) . . ?
O6 Gd2 O14 73.7(2) 1_455 . ?
O13 Gd2 O14 142.1(2) . . ?
O15 Gd2 O8 78.1(2) . . ?
O11 Gd2 O8 124.0(2) . . ?
O6 Gd2 O8 134.3(2) 1_455 . ?
O13 Gd2 O8 71.8(2) . . ?
O14 Gd2 O8 143.5(2) . . ?
O15 Gd2 O3 118.2(2) . 2_775 ?
O11 Gd2 O3 81.0(2) . 2_775 ?
O6 Gd2 O3 142.1(2) 1_455 2_775 ?
O13 Gd2 O3 142.8(2) . 2_775 ?
O14 Gd2 O3 71.3(2) . 2_775 ?
O8 Gd2 O3 83.5(2) . 2_775 ?
O15 Gd2 O7 129.1(2) . . ?
O11 Gd2 O7 72.25(19) . . ?
O6 Gd2 O7 131.3(2) 1_455 . ?
O13 Gd2 O7 73.3(2) . . ?
O14 Gd2 O7 133.9(2) . . ?
O8 Gd2 O7 51.88(18) . . ?
O3 Gd2 O7 69.57(18) 2_775 . ?
O15 Gd2 O4 66.7(2) . 2_775 ?
O11 Gd2 O4 129.4(2) . 2_775 ?
O6 Gd2 O4 127.3(2) 1_455 2_775 ?
O13 Gd2 O4 137.4(2) . 2_775 ?
O14 Gd2 O4 71.4(2) . 2_775 ?
O8 Gd2 O4 72.3(2) . 2_775 ?
O3 Gd2 O4 51.48(19) 2_775 2_775 ?
O7 Gd2 O4 101.2(2) . 2_775 ?
O15 Gd2 C14 103.3(2) . . ?
O11 Gd2 C14 98.7(2) . . ?
O6 Gd2 C14 140.2(2) 1_455 . ?
O13 Gd2 C14 71.6(2) . . ?
O14 Gd2 C14 145.4(2) . . ?
O8 Gd2 C14 25.4(2) . . ?
O3 Gd2 C14 74.2(2) 2_775 . ?
O7 Gd2 C14 26.5(2) . . ?
O4 Gd2 C14 85.3(2) 2_775 . ?
O15 Gd2 C7 91.7(2) . 2_775 ?
O11 Gd2 C7 104.6(2) . 2_775 ?
O6 Gd2 C7 136.5(2) 1_455 2_775 ?
O13 Gd2 C7 152.4(2) . 2_775 ?
O14 Gd2 C7 64.9(2) . 2_775 ?
O8 Gd2 C7 80.7(2) . 2_775 ?
O3 Gd2 C7 26.8(2) 2_775 2_775 ?
O7 Gd2 C7 88.9(2) . 2_775 ?
O4 Gd2 C7 25.4(2) 2_775 2_775 ?
C14 Gd2 C7 83.1(2) . 2_775 ?
O15 Gd2 H13A 80.7 . . ?
O11 Gd2 H13A 85.6 . . ?
O6 Gd2 H13A 49.9 1_455 . ?
O13 Gd2 H13A 18.8 . . ?
O14 Gd2 H13A 123.4 . . ?
O8 Gd2 H13A 89.3 . . ?
O3 Gd2 H13A 157.6 2_775 . ?
O7 Gd2 H13A 89.3 . . ?
O4 Gd2 H13A 145.0 2_775 . ?
C14 Gd2 H13A 90.3 . . ?
C7 Gd2 H13A 168.5 2_775 . ?
O16 Cu O16 180.000(2) . 2_666 ?
O16 Cu N3 82.9(3) . . ?
O16 Cu N3 97.1(3) 2_666 . ?
O16 Cu N3 97.1(3) . 2_666 ?
O16 Cu N3 82.9(3) 2_666 2_666 ?
N3 Cu N3 180.000(1) . 2_666 ?
O12 S O10 113.8(4) . . ?
O12 S O11 109.4(4) . . ?
O10 S O11 110.8(4) . . ?
O12 S O9 111.7(4) . . ?
O10 S O9 103.0(3) . . ?
O11 S O9 107.7(3) . . ?
O12 S Gd1 139.1(3) . . ?
O10 S Gd1 51.1(2) . . ?
O11 S Gd1 111.4(2) . . ?
O9 S Gd1 53.5(2) . . ?
C6 O1 Gd1 125.9(6) . . ?
C7 O3 Gd1 124.1(5) . . ?
C7 O3 Gd2 91.9(5) . 2_775 ?
Gd1 O3 Gd2 138.5(2) . 2_775 ?
C7 O4 Gd2 91.8(5) . 2_775 ?
C13 O5 Gd1 125.8(5) . . ?
C13 O6 Gd2 163.8(6) . 1_655 ?
C14 O7 Gd1 123.3(5) . . ?
C14 O7 Gd2 91.7(5) . . ?
Gd1 O7 Gd2 141.9(2) . . ?
C14 O8 Gd2 95.3(5) . . ?
S O9 Gd1 144.2(4) . 2_775 ?
S O9 Gd1 98.0(3) . . ?
Gd1 O9 Gd1 114.2(2) 2_775 . ?
S O10 Gd1 101.5(3) . . ?
S O11 Gd2 141.2(4) . . ?
Gd2 O13 H13A 47.4 . . ?
Gd2 O13 H13B 155.1 . . ?
H13A O13 H13B 107.7 . . ?
Gd2 O14 H14A 112.8 . . ?
Gd2 O14 H14B 138.2 . . ?
H14A O14 H14B 107.7 . . ?
C20 O15 Gd2 136.5(7) . . ?
C20 O16 Cu 114.8(6) . . ?
H17B O17 H17C 107.7 . . ?
C5 N1 C1 118.5(7) . . ?
C5 N1 Gd1 122.1(5) . . ?
C1 N1 Gd1 119.4(6) . . ?
C8 N2 C12 118.1(7) . . ?
C8 N2 Gd1 120.9(5) . . ?
C12 N2 Gd1 120.8(5) . . ?
C15 N3 C19 118.2(10) . . ?
C15 N3 Cu 112.2(7) . . ?
C19 N3 Cu 129.6(8) . . ?
N1 C1 C2 122.2(9) . . ?
N1 C1 C6 113.4(7) . . ?
C2 C1 C6 124.4(8) . . ?
C1 C2 C3 118.6(9) . . ?
C1 C2 H2A 120.7 . . ?
C3 C2 H2A 120.7 . . ?
C4 C3 C2 119.9(9) . . ?
C4 C3 H3A 120.0 . . ?
C2 C3 H3A 120.0 . . ?
C3 C4 C5 118.5(9) . . ?
C3 C4 H4A 120.8 . . ?
C5 C4 H4A 120.8 . . ?
N1 C5 C4 122.2(8) . . ?
N1 C5 C7 113.6(7) . . ?
C4 C5 C7 124.1(8) . . ?
O2 C6 O1 126.9(9) . . ?
O2 C6 C1 118.2(8) . . ?
O1 C6 C1 114.7(8) . . ?
O4 C7 O3 121.6(8) . . ?
O4 C7 C5 121.7(8) . . ?
O3 C7 C5 116.6(7) . . ?
O4 C7 Gd2 62.8(4) . 2_775 ?
O3 C7 Gd2 61.3(4) . 2_775 ?
C5 C7 Gd2 160.7(6) . 2_775 ?
N2 C8 C9 123.1(8) . . ?
N2 C8 C13 113.2(7) . . ?
C9 C8 C13 123.6(8) . . ?
C10 C9 C8 117.3(8) . . ?
C10 C9 H9A 121.4 . . ?
C8 C9 H9A 121.4 . . ?
C11 C10 C9 120.2(8) . . ?
C11 C10 H10A 119.9 . . ?
C9 C10 H10A 119.9 . . ?
C12 C11 C10 119.0(9) . . ?
C12 C11 H11A 120.5 . . ?
C10 C11 H11A 120.5 . . ?
N2 C12 C11 122.3(8) . . ?
N2 C12 C14 113.6(7) . . ?
C11 C12 C14 124.1(8) . . ?
O6 C13 O5 125.1(8) . . ?
O6 C13 C8 119.6(7) . . ?
O5 C13 C8 115.3(7) . . ?
O8 C14 O7 120.9(8) . . ?
O8 C14 C12 121.6(7) . . ?
O7 C14 C12 117.5(7) . . ?
O8 C14 Gd2 59.3(4) . . ?
O7 C14 Gd2 61.8(4) . . ?
C12 C14 Gd2 175.7(6) . . ?
N3 C15 C16 125.2(10) . . ?
N3 C15 C20 113.5(9) . . ?
C16 C15 C20 121.2(9) . . ?
C15 C16 C17 115.5(11) . . ?
C15 C16 H16A 122.3 . . ?
C17 C16 H16A 122.3 . . ?
C18 C17 C16 120.0(11) . . ?
C18 C17 H17A 120.0 . . ?
C16 C17 H17A 120.0 . . ?
C19 C18 C17 118.8(11) . . ?
C19 C18 H18A 120.6 . . ?
C17 C18 H18A 120.6 . . ?
N3 C19 C18 122.3(11) . . ?
N3 C19 H19A 118.8 . . ?
C18 C19 H19A 118.8 . . ?
O15 C20 O16 123.8(9) . . ?
O15 C20 C15 120.5(9) . . ?
O16 C20 C15 115.7(8) . . ?

loop_
_geom_bond_atom_site_label_1
_geom_bond_atom_site_label_2
_geom_bond_distance
_geom_bond_site_symmetry_2
_geom_bond_publ_flag
Gd1 O9 2.372(6) 2_775 ?
Gd1 O1 2.382(6) . ?
Gd1 O5 2.434(6) . ?
Gd1 O3 2.437(6) . ?
Gd1 O7 2.468(6) . ?
Gd1 O10 2.482(6) . ?
Gd1 N1 2.499(6) . ?
Gd1 N2 2.530(6) . ?
Gd1 O9 2.536(6) . ?
Gd1 S 3.126(2) . ?
Gd2 O15 2.329(7) . ?
Gd2 O11 2.351(6) . ?
Gd2 O6 2.380(6) 1_455 ?
Gd2 O13 2.416(7) . ?
Gd2 O14 2.430(6) . ?
Gd2 O8 2.495(6) . ?
Gd2 O3 2.545(6) 2_775 ?
Gd2 O7 2.550(6) . ?
Gd2 O4 2.580(6) 2_775 ?
Gd2 C14 2.891(8) . ?
Gd2 C7 2.899(8) 2_775 ?
Gd2 H13A 1.9451 . ?
Cu O16 1.931(7) . ?
Cu O16 1.931(7) 2_666 ?
Cu N3 2.004(9) . ?
Cu N3 2.004(9) 2_666 ?
S O12 1.432(6) . ?
S O10 1.470(6) . ?
S O11 1.484(6) . ?
S O9 1.509(6) . ?
O1 C6 1.265(10) . ?
O2 C6 1.234(11) . ?
O3 C7 1.307(10) . ?
O3 Gd2 2.545(6) 2_775 ?
O4 C7 1.243(10) . ?
O4 Gd2 2.580(6) 2_775 ?
O5 C13 1.279(10) . ?
O6 C13 1.233(10) . ?
O6 Gd2 2.380(6) 1_655 ?
O7 C14 1.291(10) . ?
O8 C14 1.246(10) . ?
O9 Gd1 2.372(6) 2_775 ?
O13 H13A 0.8500 . ?
O13 H13B 0.8500 . ?
O14 H14A 0.8500 . ?
O14 H14B 0.8500 . ?
O15 C20 1.232(11) . ?
O16 C20 1.289(11) . ?
O17 H17B 0.8500 . ?
O17 H17C 0.8500 . ?
N1 C5 1.341(11) . ?
N1 C1 1.359(10) . ?
N2 C8 1.342(10) . ?
N2 C12 1.352(11) . ?
N3 C15 1.334(13) . ?
N3 C19 1.342(13) . ?
C1 C2 1.368(13) . ?
C1 C6 1.533(13) . ?
C2 C3 1.391(15) . ?
C2 H2A 0.9300 . ?
C3 C4 1.372(14) . ?
C3 H3A 0.9300 . ?
C4 C5 1.388(12) . ?
C4 H4A 0.9300 . ?
C5 C7 1.474(12) . ?
C7 Gd2 2.899(8) 2_775 ?
C8 C9 1.399(11) . ?
C8 C13 1.505(12) . ?
C9 C10 1.385(14) . ?
C9 H9A 0.9300 . ?
C10 C11 1.379(13) . ?
C10 H10A 0.9300 . ?
C11 C12 1.378(11) . ?
C11 H11A 0.9300 . ?
C12 C14 1.469(12) . ?
C15 C16 1.383(15) . ?
C15 C20 1.508(14) . ?
C16 C17 1.423(17) . ?
C16 H16A 0.9300 . ?
C17 C18 1.386(18) . ?
C17 H17A 0.9300 . ?
C18 C19 1.385(17) . ?
C18 H18A 0.9300 . ?
C19 H19A 0.9300 . ?

loop_
_geom_hbond_atom_site_label_D
_geom_hbond_atom_site_label_H
_geom_hbond_atom_site_label_A
_geom_hbond_distance_DH
_geom_hbond_distance_HA
_geom_hbond_distance_DA
_geom_hbond_angle_DHA
_geom_hbond_site_symmetry_A
O13 H13A O6 0.85 1.87 2.707(9) 168.9 1_455
O14 H14A O5 0.85 2.16 2.786(9) 130.7 2_775
O14 H14B O11 0.85 2.26 2.995(9) 144.7 2_675
O14 H14B O12 0.85 2.35 3.114(10) 150.1 2_675
O14 H14B S 0.85 2.81 3.655(7) 171.0 2_675
O17 H17B O16 0.85 1.95 2.788(10) 167.4 2_676
O17 H17C O1 0.85 1.97 2.751(10) 151.4 .
O17 H17C O7 0.85 2.64 3.163(9) 120.6 .
